data_4503263
loop_
_publ_author_name
'Zhang, Wen-Li'
'Liu, Ying-Ying'
'Ma, Jian-Fang'
'Jiang, Hui'
'Yang, Jin'
'Ping, Guang-Ju'

_publ_section_title
;
 Fine Tuning of the Cu(II)-Bis(imidazole) Networks by Changing Sulfonate
 Anions
;
_journal_issue 4
_journal_name_full 'Crystal Growth &amp; Design'
_journal_page_first 1250
_journal_paper_doi 10.1021/cg7008978
_journal_volume 8
_journal_year 2008
_chemical_formula_moiety 'C15 H27 Cu N6 O3, C10 H6 O6 S2, 2(H2 O)'
_chemical_formula_sum 'C25 H37 Cu N6 O11 S2'
_chemical_formula_weight 725.27
_chemical_name_systematic
;
 ?
;
_space_group_IT_number 2
_symmetry_cell_setting triclinic
_symmetry_space_group_name_Hall '-P 1'
_symmetry_space_group_name_H-M 'P -1'
_atom_sites_solution_hydrogens geom
_atom_sites_solution_primary direct
_atom_sites_solution_secondary difmap
_audit_creation_method SHELXL-97
_cell_angle_alpha 107.29(2)
_cell_angle_beta 100.680(18)
_cell_angle_gamma 91.136(17)
_cell_formula_units_Z 2
_cell_length_a 10.438(4)
_cell_length_b 10.723(5)
_cell_length_c 14.965(7)
_cell_measurement_reflns_used total
_cell_measurement_temperature 293(2)
_cell_measurement_theta_max 27.5
_cell_measurement_theta_min 3.2
_cell_volume 1566.6(12)
_computing_cell_refinement PROCESS-AUTO
_computing_data_collection PROCESS-AUTO
_computing_data_reduction PROCESS-AUTO
_computing_structure_refinement 'SHELXL-97 (Sheldrick, 1997)'
_computing_structure_solution 'SHELXS-97 (Sheldrick, 1997)'
_diffrn_ambient_temperature 293(2)
_diffrn_detector_area_resol_mean 10.0
_diffrn_measured_fraction_theta_full 0.991
_diffrn_measured_fraction_theta_max 0.974
_diffrn_measurement_device_type 'Rigaku RAXIS-RAPID'
_diffrn_measurement_method '\w scan'
_diffrn_radiation_monochromator graphite
_diffrn_radiation_source 'fine-focus sealed tube'
_diffrn_radiation_type MoK\a
_diffrn_radiation_wavelength 0.71069
_diffrn_reflns_av_R_equivalents 0.0283
_diffrn_reflns_av_sigmaI/netI 0.0383
_diffrn_reflns_limit_h_max 13
_diffrn_reflns_limit_h_min -13
_diffrn_reflns_limit_k_max 13
_diffrn_reflns_limit_k_min -12
_diffrn_reflns_limit_l_max 19
_diffrn_reflns_limit_l_min -19
_diffrn_reflns_number 15087
_diffrn_reflns_theta_full 25.00
_diffrn_reflns_theta_max 27.48
_diffrn_reflns_theta_min 3.17
_exptl_absorpt_coefficient_mu 0.897
_exptl_absorpt_correction_T_max 0.898
_exptl_absorpt_correction_T_min 0.781
_exptl_absorpt_correction_type multi-scan
_exptl_absorpt_process_details
;
Higashi,T (1995) Program for absorption correction. 
Rigaku Corporation, Tokyo, Japan.
;
_exptl_crystal_colour blue
_exptl_crystal_density_diffrn 1.538
_exptl_crystal_density_method 'not measured'
_exptl_crystal_description block
_exptl_crystal_F_000 756
_exptl_crystal_size_max 0.28
_exptl_crystal_size_mid 0.23
_exptl_crystal_size_min 0.12
_refine_diff_density_max 0.887
_refine_diff_density_min -0.749
_refine_diff_density_rms 0.075
_refine_ls_extinction_method none
_refine_ls_goodness_of_fit_ref 1.053
_refine_ls_hydrogen_treatment mixed
_refine_ls_matrix_type full
_refine_ls_number_parameters 446
_refine_ls_number_reflns 7002
_refine_ls_number_restraints 2
_refine_ls_restrained_S_all 1.054
_refine_ls_R_factor_all 0.0632
_refine_ls_R_factor_gt 0.0455
_refine_ls_shift/su_max 0.002
_refine_ls_shift/su_mean 0.000
_refine_ls_structure_factor_coef Fsqd
_refine_ls_weighting_details 'calc w=1/[\s^2^(Fo^2^)+(0.0525P)^2^+1.1970P] where P=(Fo^2^+2Fc^2^)/3'
_refine_ls_weighting_scheme calc
_refine_ls_wR_factor_gt 0.1053
_refine_ls_wR_factor_ref 0.1156
_reflns_number_gt 5424
_reflns_number_total 7002
_reflns_threshold_expression >2sigma(I)
_cod_data_source_file cg7008978-file003.cif
_cod_data_source_block Compound-5
_cod_depositor_comments
;
The following automatic conversions were performed:

'_symmetry_cell_setting' value 'Triclinic' changed to 'triclinic'
according to /home/saulius/struct/CIF-dictionaries/cif_core.dic
dictionary named 'cif_core.dic' version 2.4.1 from 2010-06-29.

Automatic conversion script
Id: cif_fix_values 1715 2011-07-08 13:25:40Z adriana 
;
_cod_original_sg_symbol_H-M P-1
_cod_database_code 4503263

loop_
_symmetry_equiv_pos_as_xyz
'x, y, z'
'-x, -y, -z'

loop_
_atom_site_label
_atom_site_type_symbol
_atom_site_fract_x
_atom_site_fract_y
_atom_site_fract_z
_atom_site_U_iso_or_equiv
_atom_site_adp_type
_atom_site_occupancy
_atom_site_symmetry_multiplicity
_atom_site_calc_flag
_atom_site_refinement_flags
Cu1 Cu 0.77053(3) 0.46830(3) 0.21128(2) 0.03143(11) Uani 1 1 d .
C1 C 1.0596(3) 0.0183(3) 0.3932(2) 0.0353(6) Uani 1 1 d .
H1 H 1.0071 0.0578 0.4358 0.042 Uiso 1 1 calc R
C2 C 1.1444(2) 0.0941(2) 0.36818(19) 0.0272(5) Uani 1 1 d .
C3 C 1.2258(2) 0.0357(2) 0.30230(18) 0.0250(5) Uani 1 1 d .
C4 C 1.3128(3) 0.1105(3) 0.2718(2) 0.0311(6) Uani 1 1 d .
H4 H 1.3201 0.2014 0.2967 0.037 Uiso 1 1 calc R
C5 C 1.3849(3) 0.0520(3) 0.2072(2) 0.0377(7) Uani 1 1 d .
H5 H 1.4404 0.1030 0.1877 0.045 Uiso 1 1 calc R
C6 C 1.3770(3) -0.0846(3) 0.1692(2) 0.0355(6) Uani 1 1 d .
H6 H 1.4269 -0.1235 0.1245 0.043 Uiso 1 1 calc R
C7 C 1.2964(3) -0.1615(3) 0.19739(18) 0.0277(5) Uani 1 1 d .
C8 C 1.2162(2) -0.1030(2) 0.26457(17) 0.0243(5) Uani 1 1 d .
C9 C 1.1280(3) -0.1785(3) 0.2935(2) 0.0311(6) Uani 1 1 d .
H9 H 1.1227 -0.2695 0.2702 0.037 Uiso 1 1 calc R
C10 C 1.0511(3) -0.1184(3) 0.3553(2) 0.0359(6) Uani 1 1 d .
H10 H 0.9921 -0.1688 0.3724 0.043 Uiso 1 1 calc R
C11 C 0.5545(3) 0.4426(3) 0.3196(2) 0.0333(6) Uani 1 1 d .
H11 H 0.4896 0.4694 0.2793 0.040 Uiso 1 1 calc R
C12 C 0.5362(3) 0.4018(3) 0.3934(2) 0.0315(6) Uani 1 1 d .
H12 H 0.4578 0.3954 0.4133 0.038 Uiso 1 1 calc R
C13 C 0.7409(3) 0.3956(2) 0.3832(2) 0.0296(6) Uani 1 1 d .
H13 H 0.8297 0.3835 0.3961 0.035 Uiso 1 1 calc R
C14 C 0.6845(3) 0.3222(3) 0.5153(2) 0.0360(6) Uani 1 1 d .
H14A H 0.6498 0.3783 0.5678 0.043 Uiso 1 1 calc R
H14B H 0.7785 0.3249 0.5360 0.043 Uiso 1 1 calc R
C15 C 0.6257(3) 0.1824(3) 0.4912(2) 0.0337(6) Uani 1 1 d .
H15A H 0.6404 0.1560 0.5487 0.040 Uiso 1 1 calc R
H15B H 0.5319 0.1796 0.4691 0.040 Uiso 1 1 calc R
C16 C 0.8752(3) 0.2011(3) 0.1662(2) 0.0412(7) Uani 1 1 d .
H16 H 0.9592 0.2353 0.1992 0.049 Uiso 1 1 calc R
C17 C 0.6715(3) 0.1832(3) 0.1065(2) 0.0411(7) Uani 1 1 d .
H17 H 0.5860 0.2039 0.0902 0.049 Uiso 1 1 calc R
C18 C 0.7129(3) 0.0619(3) 0.0815(2) 0.0373(6) Uani 1 1 d .
H18 H 0.6626 -0.0151 0.0451 0.045 Uiso 1 1 calc R
C19 C 0.9335(3) -0.0295(3) 0.1052(2) 0.0428(7) Uani 1 1 d .
H19A H 0.9892 -0.0244 0.1659 0.051 Uiso 1 1 calc R
H19B H 0.8838 -0.1142 0.0813 0.051 Uiso 1 1 calc R
C20 C 1.0147(6) -0.0192(6) 0.0380(4) 0.116(3) Uani 1 1 d .
H20A H 1.0912 0.0372 0.0770 0.139 Uiso 1 1 calc R
H20B H 1.0451 -0.1057 0.0155 0.139 Uiso 1 1 calc R
C21 C 0.6985(3) -0.2714(3) 0.3232(2) 0.0317(6) Uani 1 1 d .
H21 H 0.6911 -0.3025 0.3740 0.038 Uiso 1 1 calc R
C22 C 0.7310(3) -0.2599(3) 0.1887(2) 0.0388(7) Uani 1 1 d .
H22 H 0.7508 -0.2825 0.1281 0.047 Uiso 1 1 calc R
C23 C 0.6959(3) -0.1415(3) 0.2357(2) 0.0403(7) Uani 1 1 d .
H23 H 0.6873 -0.0686 0.2140 0.048 Uiso 1 1 calc R
C24 C 0.6226(3) -0.0517(3) 0.3936(2) 0.0370(7) Uani 1 1 d .
H24A H 0.6365 -0.0754 0.4522 0.044 Uiso 1 1 calc R
H24B H 0.5290 -0.0529 0.3716 0.044 Uiso 1 1 calc R
C25 C 0.6833(3) 0.0858(3) 0.4151(2) 0.0361(6) Uani 1 1 d .
H25A H 0.6681 0.1112 0.3572 0.043 Uiso 1 1 calc R
H25B H 0.7770 0.0879 0.4370 0.043 Uiso 1 1 calc R
N1 N 0.6835(2) 0.4385(2) 0.31291(16) 0.0299(5) Uani 1 1 d .
N2 N 0.6554(2) 0.3719(2) 0.43323(16) 0.0289(5) Uani 1 1 d .
N3 N 0.7746(2) 0.2718(2) 0.15968(17) 0.0344(5) Uani 1 1 d .
N4 N 0.8427(2) 0.0744(2) 0.11999(17) 0.0325(5) Uani 1 1 d .
N5 N 0.7332(2) -0.3420(2) 0.24413(16) 0.0315(5) Uani 1 1 d .
N6 N 0.6752(2) -0.1502(2) 0.32162(17) 0.0323(5) Uani 1 1 d .
O1 O 1.0597(2) 0.2906(2) 0.48408(17) 0.0481(6) Uani 1 1 d .
O2 O 1.2881(2) 0.3034(2) 0.47259(14) 0.0396(5) Uani 1 1 d .
O1W O 0.5557(2) 0.4372(2) 0.09271(18) 0.0432(5) Uani 1 1 d .
O3 O 1.1212(3) 0.3235(2) 0.34437(16) 0.0501(6) Uani 1 1 d .
O2W O 0.9799(2) 0.5417(3) 0.33685(18) 0.0435(5) Uani 1 1 d .
O4 O 1.3223(3) -0.3858(2) 0.22643(18) 0.0537(6) Uani 1 1 d .
O3W O 1.1677(3) 0.3704(3) 0.1790(3) 0.0643(8) Uani 1 1 d .
O5 O 1.3898(3) -0.3565(2) 0.08869(18) 0.0584(7) Uani 1 1 d .
O4W O 1.3257(4) 0.2532(3) 0.0434(2) 0.0729(9) Uani 1 1 d .
O6 O 1.1597(3) -0.3753(2) 0.09281(18) 0.0596(7) Uani 1 1 d .
O5W O 0.8909(3) 0.4885(3) 0.12380(19) 0.0588(7) Uani 1 1 d D
S1 S 1.15484(7) 0.26722(6) 0.42253(5) 0.03124(16) Uani 1 1 d .
S2 S 1.29082(8) -0.33388(7) 0.14744(5) 0.03832(18) Uani 1 1 d .
H1A H 0.527(4) 0.507(4) 0.100(3) 0.067(14) Uiso 1 1 d .
H1B H 0.580(4) 0.417(4) 0.044(3) 0.061(13) Uiso 1 1 d .
H2A H 0.965(4) 0.582(4) 0.385(3) 0.061(13) Uiso 1 1 d .
H2B H 1.020(4) 0.487(4) 0.347(3) 0.052(12) Uiso 1 1 d .
H3A H 1.198(5) 0.440(5) 0.190(4) 0.080(17) Uiso 1 1 d .
H3B H 1.182(5) 0.361(5) 0.229(4) 0.09(2) Uiso 1 1 d .
H4A H 1.277(5) 0.284(5) 0.082(4) 0.10(2) Uiso 1 1 d .
H4B H 1.386(5) 0.311(5) 0.065(4) 0.085(17) Uiso 1 1 d .
H5B' H 0.935(5) 0.581(5) 0.138(4) 0.103(17) Uiso 1 1 d D
H5A' H 0.958(9) 0.410(9) 0.107(7) 0.26(5) Uiso 1 1 d D

loop_
_atom_site_aniso_label
_atom_site_aniso_U_11
_atom_site_aniso_U_22
_atom_site_aniso_U_33
_atom_site_aniso_U_23
_atom_site_aniso_U_13
_atom_site_aniso_U_12
Cu1 0.0425(2) 0.02388(17) 0.03036(19) 0.00613(13) 0.01686(15) 0.00251(13)
C1 0.0328(14) 0.0387(16) 0.0369(15) 0.0081(12) 0.0188(13) 0.0055(12)
C2 0.0288(13) 0.0250(13) 0.0264(13) 0.0048(10) 0.0066(11) 0.0047(10)
C3 0.0257(12) 0.0251(13) 0.0231(12) 0.0067(10) 0.0035(10) 0.0040(9)
C4 0.0346(14) 0.0243(13) 0.0346(15) 0.0075(11) 0.0101(12) -0.0003(10)
C5 0.0414(16) 0.0346(15) 0.0448(17) 0.0155(13) 0.0224(14) 0.0017(12)
C6 0.0380(15) 0.0402(16) 0.0335(15) 0.0116(12) 0.0190(13) 0.0093(12)
C7 0.0336(14) 0.0251(13) 0.0233(12) 0.0046(10) 0.0066(11) 0.0088(10)
C8 0.0250(12) 0.0266(13) 0.0209(12) 0.0066(10) 0.0041(10) 0.0047(9)
C9 0.0335(14) 0.0250(13) 0.0354(15) 0.0093(11) 0.0082(12) 0.0002(10)
C10 0.0353(15) 0.0322(15) 0.0436(17) 0.0120(13) 0.0160(13) -0.0022(11)
C11 0.0352(14) 0.0310(14) 0.0329(15) 0.0086(12) 0.0069(12) 0.0044(11)
C12 0.0321(14) 0.0265(13) 0.0361(15) 0.0067(11) 0.0126(12) 0.0004(10)
C13 0.0342(14) 0.0222(12) 0.0345(14) 0.0095(11) 0.0109(12) 0.0036(10)
C14 0.0503(17) 0.0285(14) 0.0294(14) 0.0099(11) 0.0071(13) 0.0017(12)
C15 0.0406(15) 0.0311(14) 0.0368(15) 0.0174(12) 0.0139(13) 0.0049(11)
C16 0.0350(15) 0.0347(16) 0.0455(18) 0.0015(13) 0.0055(14) 0.0012(12)
C17 0.0347(15) 0.0334(16) 0.055(2) 0.0128(14) 0.0100(14) 0.0042(12)
C18 0.0358(15) 0.0300(15) 0.0443(17) 0.0105(13) 0.0059(13) -0.0012(11)
C19 0.0429(17) 0.0385(17) 0.0498(19) 0.0153(14) 0.0119(15) 0.0140(13)
C20 0.154(5) 0.139(5) 0.134(5) 0.103(4) 0.116(4) 0.124(4)
C21 0.0433(15) 0.0250(13) 0.0310(14) 0.0120(11) 0.0118(12) 0.0059(11)
C22 0.0506(18) 0.0381(16) 0.0346(15) 0.0187(13) 0.0133(14) 0.0020(13)
C23 0.0527(18) 0.0349(16) 0.0439(17) 0.0236(14) 0.0164(15) 0.0076(13)
C24 0.0462(17) 0.0265(14) 0.0462(17) 0.0157(13) 0.0208(14) 0.0072(12)
C25 0.0393(15) 0.0267(14) 0.0459(17) 0.0129(12) 0.0149(14) 0.0026(11)
N1 0.0371(12) 0.0232(11) 0.0315(12) 0.0068(9) 0.0147(10) 0.0047(9)
N2 0.0376(12) 0.0217(11) 0.0279(11) 0.0066(9) 0.0095(10) 0.0005(9)
N3 0.0396(13) 0.0274(12) 0.0360(13) 0.0047(10) 0.0151(11) 0.0037(10)
N4 0.0346(12) 0.0274(12) 0.0350(13) 0.0068(10) 0.0098(10) 0.0068(9)
N5 0.0399(13) 0.0272(12) 0.0290(12) 0.0100(9) 0.0088(10) 0.0019(9)
N6 0.0428(13) 0.0251(11) 0.0346(13) 0.0145(10) 0.0125(11) 0.0058(9)
O1 0.0509(13) 0.0407(12) 0.0479(13) -0.0036(10) 0.0257(11) 0.0078(10)
O2 0.0432(11) 0.0384(11) 0.0321(11) 0.0028(9) 0.0089(9) -0.0063(9)
O1W 0.0550(14) 0.0378(13) 0.0373(13) 0.0106(10) 0.0113(11) 0.0138(10)
O3 0.0775(16) 0.0324(12) 0.0412(13) 0.0129(10) 0.0095(12) 0.0209(11)
O2W 0.0481(13) 0.0417(14) 0.0409(14) 0.0102(11) 0.0121(11) 0.0159(11)
O4 0.0785(17) 0.0375(12) 0.0541(15) 0.0215(11) 0.0211(13) 0.0236(11)
O3W 0.075(2) 0.0541(18) 0.074(2) 0.0260(16) 0.0311(17) 0.0008(15)
O5 0.0813(18) 0.0433(13) 0.0568(15) 0.0068(11) 0.0411(14) 0.0252(12)
O4W 0.082(2) 0.0552(18) 0.070(2) -0.0044(15) 0.0276(18) -0.0199(16)
O6 0.0646(16) 0.0474(14) 0.0493(15) -0.0062(11) 0.0040(12) -0.0060(12)
O5W 0.0657(16) 0.0575(16) 0.0549(15) 0.0132(13) 0.0239(13) -0.0031(13)
S1 0.0394(4) 0.0251(3) 0.0271(3) 0.0025(3) 0.0102(3) 0.0068(3)
S2 0.0531(4) 0.0265(3) 0.0344(4) 0.0031(3) 0.0157(3) 0.0108(3)

loop_
_atom_type_symbol
_atom_type_description
_atom_type_scat_dispersion_real
_atom_type_scat_dispersion_imag
_atom_type_scat_source
C C 0.0033 0.0016 'International Tables Vol C Tables 4.2.6.8 and 6.1.1.4'
H H 0.0000 0.0000 'International Tables Vol C Tables 4.2.6.8 and 6.1.1.4'
N N 0.0061 0.0033 'International Tables Vol C Tables 4.2.6.8 and 6.1.1.4'
O O 0.0106 0.0060 'International Tables Vol C Tables 4.2.6.8 and 6.1.1.4'
S S 0.1246 0.1234 'International Tables Vol C Tables 4.2.6.8 and 6.1.1.4'
Cu Cu 0.3201 1.2651 'International Tables Vol C Tables 4.2.6.8 and 6.1.1.4'

loop_
_geom_angle_atom_site_label_1
_geom_angle_atom_site_label_2
_geom_angle_atom_site_label_3
_geom_angle
_geom_angle_site_symmetry_1
_geom_angle_site_symmetry_3
N1 Cu1 N5 92.76(9) . 1_565
N1 Cu1 N3 87.76(9) . .
N5 Cu1 N3 168.80(10) 1_565 .
N1 Cu1 O5W 168.51(11) . .
N5 Cu1 O5W 92.67(11) 1_565 .
N3 Cu1 O5W 88.88(11) . .
C2 C1 C10 120.6(2) . .
C2 C1 H1 119.7 . .
C10 C1 H1 119.7 . .
C1 C2 C3 120.7(2) . .
C1 C2 S1 118.2(2) . .
C3 C2 S1 121.02(19) . .
C8 C3 C4 119.0(2) . .
C8 C3 C2 118.1(2) . .
C4 C3 C2 122.8(2) . .
C5 C4 C3 121.2(3) . .
C5 C4 H4 119.4 . .
C3 C4 H4 119.4 . .
C4 C5 C6 120.7(2) . .
C4 C5 H5 119.7 . .
C6 C5 H5 119.7 . .
C7 C6 C5 120.6(2) . .
C7 C6 H6 119.7 . .
C5 C6 H6 119.7 . .
C6 C7 C8 120.4(2) . .
C6 C7 S2 118.7(2) . .
C8 C7 S2 120.9(2) . .
C3 C8 C9 119.4(2) . .
C3 C8 C7 118.1(2) . .
C9 C8 C7 122.5(2) . .
C10 C9 C8 120.4(2) . .
C10 C9 H9 119.8 . .
C8 C9 H9 119.8 . .
C9 C10 C1 120.8(2) . .
C9 C10 H10 119.6 . .
C1 C10 H10 119.6 . .
C12 C11 N1 109.5(3) . .
C12 C11 H11 125.3 . .
N1 C11 H11 125.3 . .
C11 C12 N2 106.5(2) . .
C11 C12 H12 126.8 . .
N2 C12 H12 126.8 . .
N1 C13 N2 111.2(2) . .
N1 C13 H13 124.4 . .
N2 C13 H13 124.4 . .
N2 C14 C15 111.7(2) . .
N2 C14 H14A 109.3 . .
C15 C14 H14A 109.3 . .
N2 C14 H14B 109.3 . .
C15 C14 H14B 109.3 . .
H14A C14 H14B 107.9 . .
C25 C15 C14 112.7(2) . .
C25 C15 H15A 109.0 . .
C14 C15 H15A 109.0 . .
C25 C15 H15B 109.0 . .
C14 C15 H15B 109.0 . .
H15A C15 H15B 107.8 . .
N3 C16 N4 111.9(3) . .
N3 C16 H16 124.0 . .
N4 C16 H16 124.0 . .
C18 C17 N3 109.7(3) . .
C18 C17 H17 125.1 . .
N3 C17 H17 125.1 . .
C17 C18 N4 106.4(3) . .
C17 C18 H18 126.8 . .
N4 C18 H18 126.8 . .
C20 C19 N4 112.1(3) . .
C20 C19 H19A 109.2 . .
N4 C19 H19A 109.2 . .
C20 C19 H19B 109.2 . .
N4 C19 H19B 109.2 . .
H19A C19 H19B 107.9 . .
C20 C20 C19 129.2(6) 2_755 .
C20 C20 H20A 105.0 2_755 .
C19 C20 H20A 105.0 . .
C20 C20 H20B 105.0 2_755 .
C19 C20 H20B 105.0 . .
H20A C20 H20B 105.8 . .
N5 C21 N6 111.9(2) . .
N5 C21 H21 124.0 . .
N6 C21 H21 124.0 . .
C23 C22 N5 109.7(3) . .
C23 C22 H22 125.1 . .
N5 C22 H22 125.1 . .
C22 C23 N6 106.3(2) . .
C22 C23 H23 126.9 . .
N6 C23 H23 126.9 . .
N6 C24 C25 113.7(2) . .
N6 C24 H24A 108.8 . .
C25 C24 H24A 108.8 . .
N6 C24 H24B 108.8 . .
C25 C24 H24B 108.8 . .
H24A C24 H24B 107.7 . .
C24 C25 C15 111.0(2) . .
C24 C25 H25A 109.4 . .
C15 C25 H25A 109.4 . .
C24 C25 H25B 109.4 . .
C15 C25 H25B 109.4 . .
H25A C25 H25B 108.0 . .
C13 N1 C11 105.5(2) . .
C13 N1 Cu1 124.85(18) . .
C11 N1 Cu1 129.2(2) . .
C13 N2 C12 107.2(2) . .
C13 N2 C14 126.1(2) . .
C12 N2 C14 126.6(2) . .
C16 N3 C17 104.8(2) . .
C16 N3 Cu1 128.4(2) . .
C17 N3 Cu1 126.8(2) . .
C16 N4 C18 107.1(2) . .
C16 N4 C19 126.0(3) . .
C18 N4 C19 126.6(2) . .
C21 N5 C22 105.1(2) . .
C21 N5 Cu1 126.47(18) . 1_545
C22 N5 Cu1 128.3(2) . 1_545
C21 N6 C23 107.0(2) . .
C21 N6 C24 125.6(2) . .
C23 N6 C24 127.0(2) . .
H1A O1W H1B 108(4) . .
H2A O2W H2B 106(4) . .
H3A O3W H3B 101(5) . .
H4A O4W H4B 99(5) . .
Cu1 O5W H5B' 116(3) . .
Cu1 O5W H5A' 116(5) . .
H5B' O5W H5A' 113(6) . .
O2 S1 O1 114.18(14) . .
O2 S1 O3 112.20(14) . .
O1 S1 O3 112.09(15) . .
O2 S1 C2 105.78(12) . .
O1 S1 C2 105.81(13) . .
O3 S1 C2 106.01(13) . .
O4 S2 O6 112.97(16) . .
O4 S2 O5 112.03(15) . .
O6 S2 O5 113.15(16) . .
O4 S2 C7 106.44(14) . .
O6 S2 C7 106.24(14) . .
O5 S2 C7 105.28(14) . .

loop_
_geom_bond_atom_site_label_1
_geom_bond_atom_site_label_2
_geom_bond_distance
_geom_bond_site_symmetry_2
Cu1 N1 2.007(2) .
Cu1 N5 2.009(2) 1_565
Cu1 N3 2.021(2) .
Cu1 O5W 2.026(3) .
C1 C2 1.363(4) .
C1 C10 1.400(4) .
C1 H1 0.9300 .
C2 C3 1.432(3) .
C2 S1 1.783(3) .
C3 C8 1.419(4) .
C3 C4 1.422(4) .
C4 C5 1.350(4) .
C4 H4 0.9300 .
C5 C6 1.400(4) .
C5 H5 0.9300 .
C6 C7 1.370(4) .
C6 H6 0.9300 .
C7 C8 1.437(3) .
C7 S2 1.771(3) .
C8 C9 1.420(4) .
C9 C10 1.362(4) .
C9 H9 0.9300 .
C10 H10 0.9300 .
C11 C12 1.345(4) .
C11 N1 1.369(4) .
C11 H11 0.9300 .
C12 N2 1.364(4) .
C12 H12 0.9300 .
C13 N1 1.320(4) .
C13 N2 1.332(3) .
C13 H13 0.9300 .
C14 N2 1.464(4) .
C14 C15 1.521(4) .
C14 H14A 0.9700 .
C14 H14B 0.9700 .
C15 C25 1.520(4) .
C15 H15A 0.9700 .
C15 H15B 0.9700 .
C16 N3 1.313(4) .
C16 N4 1.333(4) .
C16 H16 0.9300 .
C17 C18 1.346(4) .
C17 N3 1.374(4) .
C17 H17 0.9300 .
C18 N4 1.357(4) .
C18 H18 0.9300 .
C19 C20 1.456(5) .
C19 N4 1.471(4) .
C19 H19A 0.9700 .
C19 H19B 0.9700 .
C20 C20 1.309(9) 2_755
C20 H20A 0.9700 .
C20 H20B 0.9700 .
C21 N5 1.320(3) .
C21 N6 1.333(3) .
C21 H21 0.9300 .
C22 C23 1.351(4) .
C22 N5 1.376(4) .
C22 H22 0.9300 .
C23 N6 1.372(4) .
C23 H23 0.9300 .
C24 N6 1.464(4) .
C24 C25 1.511(4) .
C24 H24A 0.9700 .
C24 H24B 0.9700 .
C25 H25A 0.9700 .
C25 H25B 0.9700 .
N5 Cu1 2.009(2) 1_545
O1 S1 1.452(2) .
O2 S1 1.438(2) .
O1W H1A 0.80(5) .
O1W H1B 0.79(4) .
O3 S1 1.460(2) .
O2W H2A 0.76(4) .
O2W H2B 0.76(4) .
O4 S2 1.439(3) .
O3W H3A 0.76(5) .
O3W H3B 0.77(6) .
O5 S2 1.455(2) .
O4W H4A 0.84(6) .
O4W H4B 0.82(5) .
O6 S2 1.444(3) .
O5W H5B' 1.03(5) .
O5W H5A' 1.11(7) .

loop_
_geom_hbond_atom_site_label_D
_geom_hbond_atom_site_label_H
_geom_hbond_atom_site_label_A
_geom_hbond_distance_DH
_geom_hbond_distance_HA
_geom_hbond_distance_DA
_geom_hbond_angle_DHA
_geom_hbond_site_symmetry_A
O1W H1A O5 0.80(5) 2.08(5) 2.845(4) 159(4) 1_465
O1W H1B O5 0.79(4) 1.99(5) 2.764(4) 171(4) 2_755
O2W H2A O1 0.76(4) 2.10(4) 2.857(3) 174(4) 2_766
O2W H2B O3 0.76(4) 2.06(4) 2.810(3) 169(4) .
O3W H3A O4 0.76(5) 2.13(5) 2.873(4) 167(5) 1_565
O3W H3B O3 0.77(6) 2.08(6) 2.790(4) 152(5) .
O4W H4B O1W 0.82(5) 2.11(5) 2.914(4) 168(5) 1_655
O4W H4A O3W 0.84(6) 2.03(6) 2.868(5) 176(5) .

loop_
_geom_torsion_atom_site_label_1
_geom_torsion_atom_site_label_2
_geom_torsion_atom_site_label_3
_geom_torsion_atom_site_label_4
_geom_torsion
_geom_torsion_site_symmetry_1
_geom_torsion_site_symmetry_4
C10 C1 C2 C3 0.4(4) . .
C10 C1 C2 S1 -177.7(2) . .
C1 C2 C3 C8 -0.5(4) . .
S1 C2 C3 C8 177.53(19) . .
C1 C2 C3 C4 178.0(3) . .
S1 C2 C3 C4 -4.0(4) . .
C8 C3 C4 C5 0.6(4) . .
C2 C3 C4 C5 -177.9(3) . .
C3 C4 C5 C6 -0.7(5) . .
C4 C5 C6 C7 -0.4(5) . .
C5 C6 C7 C8 1.6(4) . .
C5 C6 C7 S2 -179.7(2) . .
C4 C3 C8 C9 -179.0(2) . .
C2 C3 C8 C9 -0.4(4) . .
C4 C3 C8 C7 0.5(4) . .
C2 C3 C8 C7 179.1(2) . .
C6 C7 C8 C3 -1.6(4) . .
S2 C7 C8 C3 179.70(19) . .
C6 C7 C8 C9 177.9(3) . .
S2 C7 C8 C9 -0.8(4) . .
C3 C8 C9 C10 1.5(4) . .
C7 C8 C9 C10 -178.0(3) . .
C8 C9 C10 C1 -1.6(4) . .
C2 C1 C10 C9 0.7(5) . .
N1 C11 C12 N2 0.0(3) . .
N2 C14 C15 C25 63.7(3) . .
N3 C17 C18 N4 0.5(4) . .
N4 C19 C20 C20 -35.0(13) . 2_755
N5 C22 C23 N6 -0.3(4) . .
N6 C24 C25 C15 -179.2(2) . .
C14 C15 C25 C24 179.8(3) . .
N2 C13 N1 C11 0.3(3) . .
N2 C13 N1 Cu1 -173.16(17) . .
C12 C11 N1 C13 -0.2(3) . .
C12 C11 N1 Cu1 172.93(19) . .
N5 Cu1 N1 C13 -122.0(2) 1_565 .
N3 Cu1 N1 C13 69.2(2) . .
O5W Cu1 N1 C13 -3.9(6) . .
N5 Cu1 N1 C11 66.1(2) 1_565 .
N3 Cu1 N1 C11 -102.8(2) . .
O5W Cu1 N1 C11 -175.8(5) . .
N1 C13 N2 C12 -0.4(3) . .
N1 C13 N2 C14 179.3(2) . .
C11 C12 N2 C13 0.2(3) . .
C11 C12 N2 C14 -179.5(2) . .
C15 C14 N2 C13 -110.0(3) . .
C15 C14 N2 C12 69.6(3) . .
N4 C16 N3 C17 0.7(4) . .
N4 C16 N3 Cu1 -177.25(19) . .
C18 C17 N3 C16 -0.7(4) . .
C18 C17 N3 Cu1 177.2(2) . .
N1 Cu1 N3 C16 -105.7(3) . .
N5 Cu1 N3 C16 161.4(4) 1_565 .
O5W Cu1 N3 C16 63.3(3) . .
N1 Cu1 N3 C17 76.8(3) . .
N5 Cu1 N3 C17 -16.1(6) 1_565 .
O5W Cu1 N3 C17 -114.2(3) . .
N3 C16 N4 C18 -0.4(4) . .
N3 C16 N4 C19 173.8(3) . .
C17 C18 N4 C16 -0.1(3) . .
C17 C18 N4 C19 -174.2(3) . .
C20 C19 N4 C16 -70.5(5) . .
C20 C19 N4 C18 102.6(5) . .
N6 C21 N5 C22 -0.4(3) . .
N6 C21 N5 Cu1 -177.21(19) . 1_545
C23 C22 N5 C21 0.4(3) . .
C23 C22 N5 Cu1 177.2(2) . 1_545
N5 C21 N6 C23 0.2(3) . .
N5 C21 N6 C24 173.6(3) . .
C22 C23 N6 C21 0.1(3) . .
C22 C23 N6 C24 -173.2(3) . .
C25 C24 N6 C21 141.7(3) . .
C25 C24 N6 C23 -46.3(4) . .
C1 C2 S1 O2 119.6(2) . .
C3 C2 S1 O2 -58.5(2) . .
C1 C2 S1 O1 -1.9(3) . .
C3 C2 S1 O1 -179.9(2) . .
C1 C2 S1 O3 -121.1(2) . .
C3 C2 S1 O3 60.9(2) . .
C6 C7 S2 O4 124.0(2) . .
C8 C7 S2 O4 -57.3(3) . .
C6 C7 S2 O6 -115.3(3) . .
C8 C7 S2 O6 63.4(3) . .
C6 C7 S2 O5 4.9(3) . .
C8 C7 S2 O5 -176.4(2) . .
